data_4088858
loop_
_publ_author_name
'Bissert, Robin'
'Braunschweig, Holger'
'Dewhurst, Rian D.'
'Schneider, Christoph'

_publ_section_title
;
 Metal-Only Lewis Pairs Based on Zerovalent Osmium
;
_journal_issue 15
_journal_name_full Organometallics
_journal_page_first 2567
_journal_paper_doi 10.1021/acs.organomet.6b00495
_journal_volume 35
_journal_year 2016
_chemical_formula_moiety 'C48 H53 Ag B Cl8 F O6 Os2 P4'
_chemical_formula_sum 'C48 H53 Ag B Cl8 F O6 Os2 P4'
_chemical_formula_weight 1651.46
_space_group_crystal_system monoclinic
_space_group_IT_number 14
_space_group_name_Hall '-P 2ybc'
_space_group_name_H-M_alt 'P 1 21/c 1'
_atom_sites_solution_hydrogens geom
_atom_sites_solution_secondary iterative
_audit_creation_method SHELXL-2014/7
_cell_angle_alpha 90
_cell_angle_beta 102.34(2)
_cell_angle_gamma 90
_cell_formula_units_Z 4
_cell_length_a 16.844(5)
_cell_length_b 16.981(3)
_cell_length_c 21.462(6)
_cell_measurement_reflns_used 9591
_cell_measurement_temperature 100(2)
_cell_measurement_theta_max 26.74
_cell_measurement_theta_min 2.48
_cell_volume 5997(3)
_computing_cell_refinement 'Saint+ ver. V8.34A (Bruker AXS)'
_computing_data_collection 'APEX2 ver. 2014.9 (Bruker AXS)'
_computing_data_reduction 'Saint+ ver. V8.34A (Bruker AXS)'
_computing_molecular_graphics 'ShelXLe (Huebschle et all, 2011)'
_computing_publication_material 'SHELXL-2014/7 (Sheldrick, 2014)'
_computing_structure_refinement 'SHELXL-2014/7 (Sheldrick, 2014)'
_computing_structure_solution 'SHELXT (Sheldrick, 2012)'
_diffrn_ambient_temperature 100(2)
_diffrn_detector 'CMOS area detector (Photon 100)'
_diffrn_detector_area_resol_mean 8.333
_diffrn_measured_fraction_theta_full 0.999
_diffrn_measured_fraction_theta_max 0.995
_diffrn_measurement_device_type 'Bruker D8 Quest'
_diffrn_measurement_method '\f and \w scans'
_diffrn_radiation_type MoK\a
_diffrn_radiation_wavelength 0.71073
_diffrn_reflns_av_R_equivalents 0.0512
_diffrn_reflns_av_unetI/netI 0.0218
_diffrn_reflns_Laue_measured_fraction_full 0.999
_diffrn_reflns_Laue_measured_fraction_max 0.995
_diffrn_reflns_limit_h_max 21
_diffrn_reflns_limit_h_min -21
_diffrn_reflns_limit_k_max 20
_diffrn_reflns_limit_k_min -21
_diffrn_reflns_limit_l_max 27
_diffrn_reflns_limit_l_min -27
_diffrn_reflns_number 153627
_diffrn_reflns_point_group_measured_fraction_full 0.999
_diffrn_reflns_point_group_measured_fraction_max 0.995
_diffrn_reflns_theta_full 26.000
_diffrn_reflns_theta_max 26.827
_diffrn_reflns_theta_min 2.104
_diffrn_source 'microfocus sealed tube (Incoatec ImS)'
_exptl_absorpt_coefficient_mu 5.060
_exptl_absorpt_correction_T_max 0.7454
_exptl_absorpt_correction_T_min 0.6067
_exptl_absorpt_correction_type multi-scan
_exptl_absorpt_process_details 'SadAbs 2014/5 (Bruker AXS)'
_exptl_crystal_colour colourless
_exptl_crystal_density_diffrn 1.829
_exptl_crystal_description plate
_exptl_crystal_F_000 3192
_exptl_crystal_size_max 0.157
_exptl_crystal_size_mid 0.139
_exptl_crystal_size_min 0.047
_refine_diff_density_max 2.122
_refine_diff_density_min -0.804
_refine_diff_density_rms 0.107
_refine_ls_extinction_method none
_refine_ls_goodness_of_fit_ref 1.072
_refine_ls_hydrogen_treatment constr
_refine_ls_matrix_type full
_refine_ls_number_parameters 640
_refine_ls_number_reflns 12804
_refine_ls_number_restraints 0
_refine_ls_restrained_S_all 1.072
_refine_ls_R_factor_all 0.0322
_refine_ls_R_factor_gt 0.0227
_refine_ls_shift/su_max 0.005
_refine_ls_shift/su_mean 0.000
_refine_ls_structure_factor_coef Fsqd
_refine_ls_weighting_details 'w=1/[\s^2^(Fo^2^)+(0.0175P)^2^+13.2750P] where P=(Fo^2^+2Fc^2^)/3'
_refine_ls_weighting_scheme calc
_refine_ls_wR_factor_gt 0.0470
_refine_ls_wR_factor_ref 0.0503
_reflns_Friedel_coverage 0.000
_reflns_number_gt 11066
_reflns_number_total 12804
_reflns_threshold_expression 'I > 2\s(I)'
_cod_data_source_file om6b00495_si_002.cif
_cod_data_source_block 2e
_cod_original_sg_symbol_H-M 'P 21/c'
_cod_database_code 4088858
_shelx_shelxl_version_number 2014/7
_shelx_space_group_comment
;
The symmetry employed for this shelxl refinement is uniquely defined
by the following loop, which should always be used as a source of
symmetry information in preference to the above space-group names.
They are only intended as comments.
;
_shelx_estimated_absorpt_t_min 0.504
_shelx_estimated_absorpt_t_max 0.797

loop_
_space_group_symop_operation_xyz
'x, y, z'
'-x, y+1/2, -z+1/2'
'-x, -y, -z'
'x, -y-1/2, z-1/2'

loop_
_atom_site_label
_atom_site_type_symbol
_atom_site_fract_x
_atom_site_fract_y
_atom_site_fract_z
_atom_site_U_iso_or_equiv
_atom_site_adp_type
_atom_site_occupancy
_atom_site_site_symmetry_order
_atom_site_calc_flag
_atom_site_refinement_flags_posn
_atom_site_refinement_flags_adp
Os1 Os 0.30362(2) 0.74084(2) 0.26213(2) 0.01460(3) Uani 1 1 d . .
Cl1 Cl 0.55151(5) 0.57205(6) 0.13529(4) 0.02854(19) Uani 1 1 d . .
O1 O 0.44556(16) 0.84613(16) 0.32949(12) 0.0331(6) Uani 1 1 d . .
B1 B 0.7408(2) 0.7200(2) 0.33093(17) 0.0152(7) Uani 1 1 d . .
C1 C 0.3922(2) 0.8078(2) 0.30436(16) 0.0223(7) Uani 1 1 d . .
P1 P 0.37454(5) 0.62914(5) 0.31144(4) 0.01672(17) Uani 1 1 d . .
Ag1 Ag 0.25776(2) 0.79473(2) 0.36865(2) 0.01723(5) Uani 1 1 d . .
F1 F 0.2348(3) 0.4929(2) 0.3995(2) 0.1134(15) Uani 1 1 d . .
P4 P 0.29085(5) 0.95007(5) 0.48857(4) 0.01827(17) Uani 1 1 d . .
Cl4 Cl 0.56093(6) 0.80259(6) 0.49678(4) 0.0335(2) Uani 1 1 d . .
C4 C 0.4783(2) 0.6238(2) 0.30152(17) 0.0272(8) Uani 1 1 d . .
H4A H 0.4789 0.6242 0.2560 0.041 Uiso 1 1 calc R U
H4B H 0.5034 0.5750 0.3208 0.041 Uiso 1 1 calc R U
H4C H 0.5089 0.6691 0.3224 0.041 Uiso 1 1 calc R U
P3 P 0.10500(5) 0.73662(5) 0.44384(4) 0.01740(17) Uani 1 1 d . .
Cl3 Cl 0.61009(6) 0.49555(6) 0.45423(4) 0.0334(2) Uani 1 1 d . .
O3 O 0.14240(15) 0.65848(14) 0.26757(12) 0.0287(6) Uani 1 1 d . .
C3 C 0.2024(2) 0.68971(19) 0.26604(16) 0.0202(7) Uani 1 1 d . .
Os2 Os 0.19834(2) 0.84246(2) 0.47100(2) 0.01498(3) Uani 1 1 d . .
Cl2 Cl 0.50035(6) 0.87892(6) 0.17474(5) 0.0365(2) Uani 1 1 d . .
O2 O 0.34624(14) 0.68252(15) 0.13878(11) 0.0254(5) Uani 1 1 d . .
C2 C 0.33048(19) 0.7058(2) 0.18460(16) 0.0200(7) Uani 1 1 d . .
P2 P 0.23077(5) 0.85075(5) 0.21120(4) 0.01930(18) Uani 1 1 d . .
Cl5 Cl 0.92414(6) 0.90848(6) 0.50552(5) 0.0388(2) Uani 1 1 d . .
C5 C 0.3312(2) 0.5375(2) 0.27744(18) 0.0285(8) Uani 1 1 d . .
H5A H 0.3301 0.5369 0.2316 0.043 Uiso 1 1 calc R U
H5B H 0.2757 0.5323 0.2842 0.043 Uiso 1 1 calc R U
H5C H 0.3643 0.4934 0.2981 0.043 Uiso 1 1 calc R U
C7 C 0.1215(2) 0.8462(2) 0.20344(19) 0.0313(9) Uani 1 1 d . .
H7A H 0.0959 0.8906 0.1776 0.047 Uiso 1 1 calc R U
H7B H 0.1087 0.8489 0.2458 0.047 Uiso 1 1 calc R U
H7C H 0.1008 0.7967 0.1828 0.047 Uiso 1 1 calc R U
Cl7 Cl 0.96146(5) 0.49864(5) 0.42392(4) 0.02505(18) Uani 1 1 d . .
C6 C 0.3833(2) 0.6166(2) 0.39648(15) 0.0248(8) Uani 1 1 d . .
H6A H 0.3289 0.6110 0.4056 0.037 Uiso 1 1 calc R U
H6B H 0.4102 0.6627 0.4190 0.037 Uiso 1 1 calc R U
H6C H 0.4153 0.5693 0.4108 0.037 Uiso 1 1 calc R U
Cl6 Cl 0.88658(6) 0.96921(6) 0.25451(6) 0.0459(3) Uani 1 1 d . .
Cl8 Cl 0.94136(5) 0.61719(5) 0.18752(4) 0.02700(18) Uani 1 1 d . .
C8 C 0.2582(3) 0.9458(2) 0.2481(2) 0.0398(10) Uani 1 1 d . .
H8A H 0.3164 0.9551 0.2517 0.060 Uiso 1 1 calc R U
H8B H 0.2458 0.9466 0.2907 0.060 Uiso 1 1 calc R U
H8C H 0.2271 0.9873 0.2219 0.060 Uiso 1 1 calc R U
C9 C 0.2416(2) 0.8669(2) 0.12977(17) 0.0296(8) Uani 1 1 d . .
H9A H 0.2241 0.8197 0.1043 0.044 Uiso 1 1 calc R U
H9B H 0.2987 0.8780 0.1296 0.044 Uiso 1 1 calc R U
H9C H 0.2079 0.9118 0.1115 0.044 Uiso 1 1 calc R U
C10 C 0.1327(2) 0.9012(2) 0.40138(17) 0.0232(7) Uani 1 1 d . .
O10 O 0.09373(15) 0.93490(16) 0.35944(13) 0.0356(6) Uani 1 1 d . .
C11 C 0.1591(2) 0.8652(2) 0.54677(17) 0.0252(8) Uani 1 1 d . .
O11 O 0.13711(17) 0.87658(17) 0.59266(13) 0.0370(7) Uani 1 1 d . .
C12 C 0.2868(2) 0.7699(2) 0.49937(15) 0.0200(7) Uani 1 1 d . .
O12 O 0.33972(15) 0.72682(15) 0.51699(11) 0.0259(5) Uani 1 1 d . .
C13 C 0.1487(2) 0.6407(2) 0.43477(17) 0.0242(7) Uani 1 1 d . .
H13A H 0.1061 0.6005 0.4296 0.036 Uiso 1 1 calc R U
H13B H 0.1909 0.6289 0.4727 0.036 Uiso 1 1 calc R U
H13C H 0.1728 0.6410 0.3971 0.036 Uiso 1 1 calc R U
C14 C 0.0301(2) 0.7489(2) 0.37008(16) 0.0234(7) Uani 1 1 d . .
H14A H 0.0577 0.7537 0.3344 0.035 Uiso 1 1 calc R U
H14B H -0.0019 0.7966 0.3727 0.035 Uiso 1 1 calc R U
H14C H -0.0061 0.7031 0.3633 0.035 Uiso 1 1 calc R U
C15 C 0.0413(2) 0.7158(2) 0.50073(17) 0.0264(8) Uani 1 1 d . .
H15A H 0.0110 0.7634 0.5071 0.040 Uiso 1 1 calc R U
H15B H 0.0756 0.6995 0.5415 0.040 Uiso 1 1 calc R U
H15C H 0.0031 0.6735 0.4841 0.040 Uiso 1 1 calc R U
C16 C 0.2646(2) 1.0327(2) 0.43454(18) 0.0260(8) Uani 1 1 d . .
H16A H 0.2655 1.0160 0.3910 0.039 Uiso 1 1 calc R U
H16B H 0.3039 1.0753 0.4473 0.039 Uiso 1 1 calc R U
H16C H 0.2100 1.0515 0.4361 0.039 Uiso 1 1 calc R U
C17 C 0.3059(2) 0.9968(2) 0.56642(17) 0.0278(8) Uani 1 1 d . .
H17A H 0.3453 1.0397 0.5688 0.042 Uiso 1 1 calc R U
H17B H 0.3265 0.9579 0.5997 0.042 Uiso 1 1 calc R U
H17C H 0.2541 1.0179 0.5727 0.042 Uiso 1 1 calc R U
C18 C 0.3944(2) 0.9275(2) 0.48260(18) 0.0275(8) Uani 1 1 d . .
H18A H 0.3945 0.9073 0.4399 0.041 Uiso 1 1 calc R U
H18B H 0.4171 0.8877 0.5145 0.041 Uiso 1 1 calc R U
H18C H 0.4275 0.9755 0.4902 0.041 Uiso 1 1 calc R U
C20 C 0.66898(18) 0.72577(19) 0.26567(15) 0.0159(6) Uani 1 1 d . .
C21 C 0.64592(18) 0.65841(19) 0.22844(15) 0.0171(6) Uani 1 1 d . .
H21 H 0.6759 0.6111 0.2386 0.020 Uiso 1 1 calc R U
C22 C 0.58038(19) 0.6596(2) 0.17728(15) 0.0189(7) Uani 1 1 d . .
C23 C 0.5350(2) 0.7267(2) 0.15921(16) 0.0218(7) Uani 1 1 d . .
H23 H 0.4909 0.7273 0.1233 0.026 Uiso 1 1 calc R U
C24 C 0.5573(2) 0.7929(2) 0.19616(17) 0.0230(7) Uani 1 1 d . .
C25 C 0.62231(19) 0.7938(2) 0.24831(16) 0.0194(7) Uani 1 1 d . .
H25 H 0.6352 0.8408 0.2724 0.023 Uiso 1 1 calc R U
C26 C 0.69090(18) 0.69365(19) 0.38533(14) 0.0157(6) Uani 1 1 d . .
C27 C 0.67574(19) 0.61454(19) 0.39826(14) 0.0175(7) Uani 1 1 d . .
H27 H 0.6991 0.5738 0.3777 0.021 Uiso 1 1 calc R U
C28 C 0.6272(2) 0.5952(2) 0.44061(15) 0.0206(7) Uani 1 1 d . .
C29 C 0.5914(2) 0.6509(2) 0.47216(15) 0.0232(7) Uani 1 1 d . .
H29 H 0.5590 0.6367 0.5016 0.028 Uiso 1 1 calc R U
C30 C 0.6051(2) 0.7288(2) 0.45864(15) 0.0210(7) Uani 1 1 d . .
C31 C 0.65356(19) 0.7504(2) 0.41683(15) 0.0187(7) Uani 1 1 d . .
H31 H 0.6616 0.8047 0.4094 0.022 Uiso 1 1 calc R U
C32 C 0.79156(19) 0.80199(18) 0.34925(16) 0.0180(7) Uani 1 1 d . .
C33 C 0.82822(19) 0.82149(19) 0.41249(16) 0.0198(7) Uani 1 1 d . .
H33 H 0.8174 0.7904 0.4465 0.024 Uiso 1 1 calc R U
C34 C 0.8801(2) 0.8857(2) 0.42565(18) 0.0260(8) Uani 1 1 d . .
C35 C 0.8990(2) 0.9330(2) 0.3784(2) 0.0291(9) Uani 1 1 d . .
H35 H 0.9347 0.9767 0.3880 0.035 Uiso 1 1 calc R U
C36 C 0.8629(2) 0.9132(2) 0.31639(19) 0.0277(8) Uani 1 1 d . .
C37 C 0.8102(2) 0.8503(2) 0.30135(17) 0.0228(7) Uani 1 1 d . .
H37 H 0.7864 0.8396 0.2579 0.027 Uiso 1 1 calc R U
C38 C 0.81167(18) 0.65749(18) 0.32188(14) 0.0148(6) Uani 1 1 d . .
C39 C 0.85175(18) 0.60793(18) 0.37057(15) 0.0162(6) Uani 1 1 d . .
H39 H 0.8356 0.6071 0.4103 0.019 Uiso 1 1 calc R U
C40 C 0.91482(19) 0.56006(18) 0.36134(15) 0.0172(6) Uani 1 1 d . .
C41 C 0.94338(19) 0.56014(19) 0.30526(16) 0.0200(7) Uani 1 1 d . .
H41 H 0.9867 0.5270 0.2997 0.024 Uiso 1 1 calc R U
C42 C 0.90529(19) 0.61109(19) 0.25796(15) 0.0178(7) Uani 1 1 d . .
C43 C 0.84074(19) 0.65780(19) 0.26499(15) 0.0169(6) Uani 1 1 d . .
H43 H 0.8154 0.6908 0.2308 0.020 Uiso 1 1 calc R U
C50_1 C 0.2232(2) 0.41796(12) 0.40721(16) 0.0530(13) Uani 1 1 d G .
C51_1 C 0.27860(15) 0.36859(16) 0.38712(14) 0.0460(11) Uani 1 1 d G .
H51_1 H 0.3237 0.3903 0.3731 0.055 Uiso 1 1 calc R U
C52_1 C 0.26800(15) 0.28743(15) 0.38758(13) 0.0335(9) Uani 1 1 d G .
H52_1 H 0.3059 0.2537 0.3738 0.040 Uiso 1 1 calc R U
C53_1 C 0.20199(17) 0.25565(13) 0.40815(15) 0.0449(11) Uani 1 1 d G .
H53_1 H 0.1947 0.2002 0.4085 0.054 Uiso 1 1 calc R U
C54_1 C 0.14658(16) 0.3050(2) 0.42825(17) 0.0734(19) Uani 1 1 d G .
H54_1 H 0.1015 0.2833 0.4423 0.088 Uiso 1 1 calc R U
C55_1 C 0.15718(19) 0.38617(19) 0.42778(17) 0.0692(17) Uani 1 1 d G .
H55_1 H 0.1193 0.4199 0.4415 0.083 Uiso 1 1 calc R U

loop_
_atom_site_aniso_label
_atom_site_aniso_U_11
_atom_site_aniso_U_22
_atom_site_aniso_U_33
_atom_site_aniso_U_23
_atom_site_aniso_U_13
_atom_site_aniso_U_12
Os1 0.01588(6) 0.01582(7) 0.01201(6) 0.00157(5) 0.00275(4) -0.00026(5)
Cl1 0.0275(4) 0.0342(5) 0.0230(4) -0.0097(4) 0.0034(3) -0.0056(4)
O1 0.0295(14) 0.0367(16) 0.0305(14) -0.0051(12) 0.0006(11) -0.0140(12)
B1 0.0149(17) 0.0156(18) 0.0156(17) 0.0001(13) 0.0041(13) -0.0002(14)
C1 0.0254(18) 0.0225(18) 0.0199(17) 0.0031(14) 0.0069(14) 0.0041(15)
P1 0.0154(4) 0.0210(4) 0.0144(4) 0.0035(3) 0.0045(3) 0.0021(3)
Ag1 0.01899(12) 0.01857(13) 0.01497(11) -0.00017(9) 0.00552(9) 0.00014(9)
F1 0.151(4) 0.050(2) 0.143(4) -0.011(2) 0.041(3) -0.003(2)
P4 0.0159(4) 0.0165(4) 0.0226(4) -0.0024(3) 0.0045(3) -0.0001(3)
Cl4 0.0346(5) 0.0407(6) 0.0299(5) -0.0070(4) 0.0175(4) 0.0086(4)
C4 0.0211(18) 0.038(2) 0.0243(18) 0.0087(16) 0.0092(14) 0.0050(16)
P3 0.0163(4) 0.0152(4) 0.0220(4) -0.0010(3) 0.0068(3) -0.0007(3)
Cl3 0.0451(6) 0.0272(5) 0.0309(5) 0.0050(4) 0.0149(4) -0.0119(4)
O3 0.0222(13) 0.0238(14) 0.0403(15) -0.0036(11) 0.0074(11) -0.0035(11)
C3 0.0220(18) 0.0144(16) 0.0235(17) 0.0027(13) 0.0037(13) 0.0041(13)
Os2 0.01382(6) 0.01446(6) 0.01732(6) -0.00126(5) 0.00481(5) 0.00087(5)
Cl2 0.0241(5) 0.0269(5) 0.0530(6) 0.0148(4) -0.0041(4) 0.0040(4)
O2 0.0271(13) 0.0314(14) 0.0194(12) -0.0004(10) 0.0089(10) 0.0024(11)
C2 0.0177(16) 0.0195(17) 0.0211(17) 0.0039(14) 0.0005(13) -0.0021(13)
P2 0.0238(4) 0.0168(4) 0.0163(4) 0.0027(3) 0.0020(3) 0.0012(3)
Cl5 0.0257(5) 0.0404(6) 0.0481(6) -0.0264(5) 0.0029(4) -0.0048(4)
C5 0.029(2) 0.025(2) 0.0290(19) -0.0008(15) 0.0010(15) 0.0013(15)
C7 0.027(2) 0.032(2) 0.034(2) 0.0115(17) 0.0060(16) 0.0082(16)
Cl7 0.0239(4) 0.0238(4) 0.0242(4) 0.0043(3) -0.0023(3) 0.0046(3)
C6 0.0252(18) 0.032(2) 0.0176(16) 0.0073(14) 0.0066(14) 0.0063(15)
Cl6 0.0271(5) 0.0370(6) 0.0736(8) 0.0283(5) 0.0107(5) -0.0072(4)
Cl8 0.0278(4) 0.0327(5) 0.0239(4) -0.0004(4) 0.0132(3) 0.0041(4)
C8 0.065(3) 0.0148(19) 0.035(2) 0.0004(16) -0.002(2) 0.0003(18)
C9 0.033(2) 0.032(2) 0.0231(18) 0.0102(15) 0.0058(15) 0.0040(16)
C10 0.0164(17) 0.0169(17) 0.036(2) -0.0016(15) 0.0052(15) -0.0036(13)
O10 0.0255(14) 0.0297(15) 0.0451(17) 0.0141(13) -0.0069(12) 0.0010(11)
C11 0.0226(18) 0.0244(19) 0.0286(19) -0.0063(15) 0.0052(15) -0.0043(14)
O11 0.0426(16) 0.0423(17) 0.0324(15) -0.0144(13) 0.0220(13) 0.0003(13)
C12 0.0228(17) 0.0248(18) 0.0132(15) -0.0035(13) 0.0057(13) -0.0025(14)
O12 0.0270(13) 0.0296(14) 0.0203(12) 0.0005(10) 0.0037(10) 0.0124(11)
C13 0.0235(18) 0.0178(18) 0.0322(19) -0.0033(14) 0.0083(15) 0.0007(14)
C14 0.0194(17) 0.0233(19) 0.0269(18) -0.0034(15) 0.0036(14) -0.0030(14)
C15 0.0236(18) 0.027(2) 0.032(2) 0.0003(15) 0.0145(15) -0.0031(15)
C16 0.0246(19) 0.0189(18) 0.036(2) 0.0036(15) 0.0089(15) -0.0022(14)
C17 0.032(2) 0.0211(19) 0.0295(19) -0.0072(15) 0.0051(16) -0.0019(15)
C18 0.0172(17) 0.029(2) 0.035(2) -0.0074(16) 0.0050(15) -0.0028(14)
C20 0.0139(15) 0.0183(17) 0.0165(15) 0.0034(12) 0.0055(12) -0.0020(12)
C21 0.0146(15) 0.0200(17) 0.0181(16) 0.0008(13) 0.0066(12) 0.0007(13)
C22 0.0182(16) 0.0268(18) 0.0139(15) -0.0024(13) 0.0084(12) -0.0057(13)
C23 0.0151(16) 0.031(2) 0.0197(16) 0.0067(14) 0.0040(13) -0.0030(14)
C24 0.0171(16) 0.0210(18) 0.0320(19) 0.0132(15) 0.0081(14) 0.0018(13)
C25 0.0164(16) 0.0189(17) 0.0237(17) 0.0032(13) 0.0059(13) -0.0017(13)
C26 0.0118(15) 0.0194(17) 0.0149(15) -0.0029(12) 0.0005(12) -0.0021(12)
C27 0.0174(16) 0.0197(17) 0.0149(15) -0.0011(13) 0.0021(12) -0.0018(13)
C28 0.0199(17) 0.0226(18) 0.0178(16) 0.0026(13) 0.0006(13) -0.0052(14)
C29 0.0206(17) 0.036(2) 0.0133(15) 0.0030(14) 0.0052(13) -0.0043(15)
C30 0.0183(17) 0.0287(19) 0.0157(16) -0.0044(13) 0.0033(13) 0.0038(14)
C31 0.0178(16) 0.0203(18) 0.0181(16) -0.0021(13) 0.0039(12) -0.0007(13)
C32 0.0148(15) 0.0127(16) 0.0273(17) -0.0012(13) 0.0061(13) 0.0031(12)
C33 0.0138(15) 0.0174(17) 0.0291(18) -0.0042(14) 0.0066(13) -0.0001(12)
C34 0.0137(16) 0.0233(19) 0.040(2) -0.0128(16) 0.0044(15) 0.0034(14)
C35 0.0113(16) 0.0158(18) 0.060(3) -0.0053(17) 0.0081(16) 0.0021(13)
C36 0.0161(17) 0.0196(19) 0.049(2) 0.0084(16) 0.0101(16) 0.0002(14)
C37 0.0168(16) 0.0190(18) 0.0326(19) 0.0035(14) 0.0055(14) 0.0006(13)
C38 0.0141(15) 0.0132(15) 0.0163(15) -0.0023(12) 0.0015(12) -0.0038(12)
C39 0.0146(15) 0.0165(16) 0.0168(15) -0.0017(12) 0.0020(12) -0.0024(12)
C40 0.0164(16) 0.0137(16) 0.0191(16) 0.0009(12) -0.0017(12) -0.0021(12)
C41 0.0143(16) 0.0185(17) 0.0274(18) -0.0063(14) 0.0048(13) 0.0000(13)
C42 0.0189(16) 0.0185(17) 0.0174(16) -0.0032(13) 0.0070(13) -0.0041(13)
C43 0.0160(16) 0.0160(16) 0.0184(16) 0.0004(13) 0.0030(12) -0.0023(12)
C50_1 0.060(3) 0.029(3) 0.063(3) 0.003(2) -0.002(3) 0.002(2)
C51_1 0.035(2) 0.050(3) 0.051(3) 0.014(2) 0.005(2) 0.000(2)
C52_1 0.030(2) 0.048(3) 0.0223(19) -0.0070(17) 0.0044(15) 0.0121(18)
C53_1 0.044(3) 0.033(2) 0.054(3) 0.010(2) 0.003(2) -0.0028(19)
C54_1 0.041(3) 0.091(5) 0.098(5) 0.048(4) 0.039(3) 0.014(3)
C55_1 0.076(4) 0.078(4) 0.062(3) 0.009(3) 0.034(3) 0.049(3)

loop_
_atom_type_symbol
_atom_type_description
_atom_type_scat_dispersion_real
_atom_type_scat_dispersion_imag
_atom_type_scat_source
C C 0.0033 0.0016 'International Tables Vol C Tables 4.2.6.8 and 6.1.1.4'
H H 0.0000 0.0000 'International Tables Vol C Tables 4.2.6.8 and 6.1.1.4'
B B 0.0013 0.0007 'International Tables Vol C Tables 4.2.6.8 and 6.1.1.4'
O O 0.0106 0.0060 'International Tables Vol C Tables 4.2.6.8 and 6.1.1.4'
F F 0.0171 0.0103 'International Tables Vol C Tables 4.2.6.8 and 6.1.1.4'
P P 0.1023 0.0942 'International Tables Vol C Tables 4.2.6.8 and 6.1.1.4'
Cl Cl 0.1484 0.1585 'International Tables Vol C Tables 4.2.6.8 and 6.1.1.4'
Ag Ag -0.8971 1.1015 'International Tables Vol C Tables 4.2.6.8 and 6.1.1.4'
Os Os -1.2165 7.6030 'International Tables Vol C Tables 4.2.6.8 and 6.1.1.4'

loop_
_geom_angle_atom_site_label_1
_geom_angle_atom_site_label_2
_geom_angle_atom_site_label_3
_geom_angle
C2 Os1 C3 105.85(14)
C2 Os1 C1 106.75(14)
C3 Os1 C1 147.29(14)
C2 Os1 P1 87.06(10)
C3 Os1 P1 89.20(10)
C1 Os1 P1 89.80(10)
C2 Os1 P2 92.26(10)
C3 Os1 P2 89.96(10)
C1 Os1 P2 91.41(10)
P1 Os1 P2 178.74(3)
C2 Os1 Ag1 176.78(10)
C3 Os1 Ag1 72.74(10)
C1 Os1 Ag1 74.84(10)
P1 Os1 Ag1 95.78(3)
P2 Os1 Ag1 84.88(3)
C32 B1 C26 112.4(3)
C32 B1 C38 102.9(2)
C26 B1 C38 113.9(3)
C32 B1 C20 113.9(3)
C26 B1 C20 103.1(2)
C38 B1 C20 111.0(3)
O1 C1 Os1 178.7(3)
C5 P1 C4 103.08(18)
C5 P1 C6 104.16(18)
C4 P1 C6 103.90(16)
C5 P1 Os1 112.86(12)
C4 P1 Os1 113.34(12)
C6 P1 Os1 117.96(12)
Os1 Ag1 Os2 174.742(11)
C16 P4 C18 102.98(17)
C16 P4 C17 102.54(18)
C18 P4 C17 102.07(17)
C16 P4 Os2 115.52(12)
C18 P4 Os2 115.68(12)
C17 P4 Os2 116.04(13)
P1 C4 H4A 109.5
P1 C4 H4B 109.5
H4A C4 H4B 109.5
P1 C4 H4C 109.5
H4A C4 H4C 109.5
H4B C4 H4C 109.5
C14 P3 C13 103.44(17)
C14 P3 C15 101.98(17)
C13 P3 C15 102.02(17)
C14 P3 Os2 115.31(12)
C13 P3 Os2 116.27(12)
C15 P3 Os2 115.78(12)
O3 C3 Os1 178.9(3)
C11 Os2 C12 104.10(14)
C11 Os2 C10 107.88(15)
C12 Os2 C10 148.01(14)
C11 Os2 P3 91.76(11)
C12 Os2 P3 91.16(10)
C10 Os2 P3 87.81(10)
C11 Os2 P4 92.49(11)
C12 Os2 P4 90.29(10)
C10 Os2 P4 88.45(10)
P3 Os2 P4 175.04(3)
C11 Os2 Ag1 173.98(11)
C12 Os2 Ag1 70.87(9)
C10 Os2 Ag1 77.19(10)
P3 Os2 Ag1 85.12(3)
P4 Os2 Ag1 90.87(2)
O2 C2 Os1 178.0(3)
C7 P2 C8 103.7(2)
C7 P2 C9 103.12(18)
C8 P2 C9 102.54(19)
C7 P2 Os1 115.10(13)
C8 P2 Os1 116.20(14)
C9 P2 Os1 114.48(13)
P1 C5 H5A 109.5
P1 C5 H5B 109.5
H5A C5 H5B 109.5
P1 C5 H5C 109.5
H5A C5 H5C 109.5
H5B C5 H5C 109.5
P2 C7 H7A 109.5
P2 C7 H7B 109.5
H7A C7 H7B 109.5
P2 C7 H7C 109.5
H7A C7 H7C 109.5
H7B C7 H7C 109.5
P1 C6 H6A 109.5
P1 C6 H6B 109.5
H6A C6 H6B 109.5
P1 C6 H6C 109.5
H6A C6 H6C 109.5
H6B C6 H6C 109.5
P2 C8 H8A 109.5
P2 C8 H8B 109.5
H8A C8 H8B 109.5
P2 C8 H8C 109.5
H8A C8 H8C 109.5
H8B C8 H8C 109.5
P2 C9 H9A 109.5
P2 C9 H9B 109.5
H9A C9 H9B 109.5
P2 C9 H9C 109.5
H9A C9 H9C 109.5
H9B C9 H9C 109.5
O10 C10 Os2 178.8(3)
O11 C11 Os2 177.8(3)
O12 C12 Os2 179.2(3)
P3 C13 H13A 109.5
P3 C13 H13B 109.5
H13A C13 H13B 109.5
P3 C13 H13C 109.5
H13A C13 H13C 109.5
H13B C13 H13C 109.5
P3 C14 H14A 109.5
P3 C14 H14B 109.5
H14A C14 H14B 109.5
P3 C14 H14C 109.5
H14A C14 H14C 109.5
H14B C14 H14C 109.5
P3 C15 H15A 109.5
P3 C15 H15B 109.5
H15A C15 H15B 109.5
P3 C15 H15C 109.5
H15A C15 H15C 109.5
H15B C15 H15C 109.5
P4 C16 H16A 109.5
P4 C16 H16B 109.5
H16A C16 H16B 109.5
P4 C16 H16C 109.5
H16A C16 H16C 109.5
H16B C16 H16C 109.5
P4 C17 H17A 109.5
P4 C17 H17B 109.5
H17A C17 H17B 109.5
P4 C17 H17C 109.5
H17A C17 H17C 109.5
H17B C17 H17C 109.5
P4 C18 H18A 109.5
P4 C18 H18B 109.5
H18A C18 H18B 109.5
P4 C18 H18C 109.5
H18A C18 H18C 109.5
H18B C18 H18C 109.5
C21 C20 C25 116.7(3)
C21 C20 B1 120.0(3)
C25 C20 B1 122.9(3)
C22 C21 C20 121.2(3)
C22 C21 H21 119.4
C20 C21 H21 119.4
C21 C22 C23 122.4(3)
C21 C22 Cl1 118.9(3)
C23 C22 Cl1 118.7(3)
C22 C23 C24 116.4(3)
C22 C23 H23 121.8
C24 C23 H23 121.8
C23 C24 C25 122.8(3)
C23 C24 Cl2 117.5(3)
C25 C24 Cl2 119.7(3)
C24 C25 C20 120.4(3)
C24 C25 H25 119.8
C20 C25 H25 119.8
C31 C26 C27 116.3(3)
C31 C26 B1 120.5(3)
C27 C26 B1 122.9(3)
C28 C27 C26 120.9(3)
C28 C27 H27 119.5
C26 C27 H27 119.5
C29 C28 C27 122.8(3)
C29 C28 Cl3 118.5(3)
C27 C28 Cl3 118.7(3)
C28 C29 C30 116.4(3)
C28 C29 H29 121.8
C30 C29 H29 121.8
C29 C30 C31 122.5(3)
C29 C30 Cl4 118.7(3)
C31 C30 Cl4 118.8(3)
C30 C31 C26 121.1(3)
C30 C31 H31 119.4
C26 C31 H31 119.4
C37 C32 C33 116.7(3)
C37 C32 B1 120.6(3)
C33 C32 B1 122.1(3)
C34 C33 C32 120.6(3)
C34 C33 H33 119.7
C32 C33 H33 119.7
C35 C34 C33 122.7(3)
C35 C34 Cl5 118.1(3)
C33 C34 Cl5 119.2(3)
C36 C35 C34 116.2(3)
C36 C35 H35 121.9
C34 C35 H35 121.9
C35 C36 C37 122.8(3)
C35 C36 Cl6 118.3(3)
C37 C36 Cl6 118.9(3)
C36 C37 C32 120.9(3)
C36 C37 H37 119.5
C32 C37 H37 119.5
C39 C38 C43 116.6(3)
C39 C38 B1 123.3(3)
C43 C38 B1 119.8(3)
C40 C39 C38 120.6(3)
C40 C39 H39 119.7
C38 C39 H39 119.7
C39 C40 C41 122.8(3)
C39 C40 Cl7 118.2(2)
C41 C40 Cl7 119.0(2)
C42 C41 C40 116.4(3)
C42 C41 H41 121.8
C40 C41 H41 121.8
C43 C42 C41 122.2(3)
C43 C42 Cl8 119.2(3)
C41 C42 Cl8 118.6(2)
C42 C43 C38 121.4(3)
C42 C43 H43 119.3
C38 C43 H43 119.3
F1 C50_1 C51_1 114.9(3)
F1 C50_1 C55_1 124.8(3)
C51_1 C50_1 C55_1 120.0
C52_1 C51_1 C50_1 120.0
C52_1 C51_1 H51_1 120.0
C50_1 C51_1 H51_1 120.0
C53_1 C52_1 C51_1 120.0
C53_1 C52_1 H52_1 120.0
C51_1 C52_1 H52_1 120.0
C52_1 C53_1 C54_1 120.0
C52_1 C53_1 H53_1 120.0
C54_1 C53_1 H53_1 120.0
C53_1 C54_1 C55_1 120.0
C53_1 C54_1 H54_1 120.0
C55_1 C54_1 H54_1 120.0
C54_1 C55_1 C50_1 120.0
C54_1 C55_1 H55_1 120.0
C50_1 C55_1 H55_1 120.0

loop_
_geom_bond_atom_site_label_1
_geom_bond_atom_site_label_2
_geom_bond_distance
Os1 C2 1.911(3)
Os1 C3 1.930(3)
Os1 C1 1.939(4)
Os1 P1 2.3674(9)
Os1 P2 2.3688(9)
Os1 Ag1 2.7230(6)
Cl1 C22 1.752(3)
O1 C1 1.147(4)
B1 C32 1.638(5)
B1 C26 1.639(4)
B1 C38 1.640(5)
B1 C20 1.646(5)
P1 C5 1.806(4)
P1 C4 1.808(3)
P1 C6 1.812(3)
Ag1 Os2 2.7247(7)
F1 C50_1 1.304(4)
P4 C16 1.814(4)
P4 C18 1.816(3)
P4 C17 1.818(4)
P4 Os2 2.3787(9)
Cl4 C30 1.747(3)
C4 H4A 0.9800
C4 H4B 0.9800
C4 H4C 0.9800
P3 C14 1.813(3)
P3 C13 1.815(3)
P3 C15 1.824(3)
P3 Os2 2.3769(9)
Cl3 C28 1.751(3)
O3 C3 1.149(4)
Os2 C11 1.921(4)
Os2 C12 1.929(4)
Os2 C10 1.935(4)
Cl2 C24 1.754(3)
O2 C2 1.142(4)
P2 C7 1.814(4)
P2 C8 1.814(4)
P2 C9 1.817(4)
Cl5 C34 1.760(4)
C5 H5A 0.9800
C5 H5B 0.9800
C5 H5C 0.9800
C7 H7A 0.9800
C7 H7B 0.9800
C7 H7C 0.9800
Cl7 C40 1.749(3)
C6 H6A 0.9800
C6 H6B 0.9800
C6 H6C 0.9800
Cl6 C36 1.748(4)
Cl8 C42 1.749(3)
C8 H8A 0.9800
C8 H8B 0.9800
C8 H8C 0.9800
C9 H9A 0.9800
C9 H9B 0.9800
C9 H9C 0.9800
C10 O10 1.147(4)
C11 O11 1.140(4)
C12 O12 1.152(4)
C13 H13A 0.9800
C13 H13B 0.9800
C13 H13C 0.9800
C14 H14A 0.9800
C14 H14B 0.9800
C14 H14C 0.9800
C15 H15A 0.9800
C15 H15B 0.9800
C15 H15C 0.9800
C16 H16A 0.9800
C16 H16B 0.9800
C16 H16C 0.9800
C17 H17A 0.9800
C17 H17B 0.9800
C17 H17C 0.9800
C18 H18A 0.9800
C18 H18B 0.9800
C18 H18C 0.9800
C20 C21 1.402(4)
C20 C25 1.402(4)
C21 C22 1.381(4)
C21 H21 0.9500
C22 C23 1.381(5)
C23 C24 1.381(5)
C23 H23 0.9500
C24 C25 1.388(5)
C25 H25 0.9500
C26 C31 1.402(4)
C26 C27 1.406(5)
C27 C28 1.386(4)
C27 H27 0.9500
C28 C29 1.376(5)
C29 C30 1.383(5)
C29 H29 0.9500
C30 C31 1.386(5)
C31 H31 0.9500
C32 C37 1.402(5)
C32 C33 1.405(5)
C33 C34 1.387(5)
C33 H33 0.9500
C34 C35 1.384(5)
C35 C36 1.381(6)
C35 H35 0.9500
C36 C37 1.381(5)
C37 H37 0.9500
C38 C39 1.398(4)
C38 C43 1.409(4)
C39 C40 1.385(4)
C39 H39 0.9500
C40 C41 1.388(5)
C41 C42 1.383(5)
C41 H41 0.9500
C42 C43 1.380(4)
C43 H43 0.9500
C50_1 C51_1 1.3900
C50_1 C55_1 1.3900
C51_1 C52_1 1.3900
C51_1 H51_1 0.9500
C52_1 C53_1 1.3900
C52_1 H52_1 0.9500
C53_1 C54_1 1.3900
C53_1 H53_1 0.9500
C54_1 C55_1 1.3900
C54_1 H54_1 0.9500
C55_1 H55_1 0.9500
